data_4300211
loop_
_publ_author_name
'Kie-Moon Sung'
'R. H. Holm'

_publ_section_title
;
Synthesis and Structures of Bis(dithiolene)-Tungsten(IV) Complexes
Related to the Active Sites of Tungstoenzymes
;
_journal_name_full 'Inorganic Chemistry'
_journal_page_first 1275
_journal_page_last 1281
_journal_paper_doi 10.1021/ic991153u
_journal_volume 39
_journal_year 2000
_chemical_formula_sum 'C23 H37 N O S5 W'
_chemical_formula_weight 687.69
_space_group_IT_number 2
_symmetry_cell_setting Triclinic
_symmetry_space_group_name_Hall '-P 1'
_symmetry_space_group_name_H-M 'P -1'
_atom_sites_solution_hydrogens geom
_atom_sites_solution_primary direct
_atom_sites_solution_secondary difmap
_audit_creation_method SHELXL-97
_cell_angle_alpha 88.9150(10)
_cell_angle_beta 82.50
_cell_angle_gamma 84.2420(10)
_cell_formula_units_Z 6
_cell_length_a 10.1257(2)
_cell_length_b 16.17560(10)
_cell_length_c 25.8216(5)
_cell_measurement_temperature 213(2)
_cell_volume 4171.89(12)
_computing_cell_refinement 'Bruker SMART'
_computing_data_collection 'Bruker SMART'
_computing_data_reduction 'Bruker SHELXTL'
_computing_molecular_graphics 'Bruker SHELXTL'
_computing_publication_material 'Bruker SHELXTL'
_computing_structure_refinement 'SHELXL-97 (Sheldrick, 1997)'
_computing_structure_solution 'SHELXS-97 (Sheldrick, 1990)'
_diffrn_ambient_temperature 213(2)
_diffrn_measured_fraction_theta_full 0.997
_diffrn_measured_fraction_theta_max 0.997
_diffrn_measurement_device_type 'CCD area detector'
_diffrn_measurement_method 'phi and omega scans'
_diffrn_radiation_monochromator graphite
_diffrn_radiation_source 'fine-focus sealed tube'
_diffrn_radiation_type MoK\a
_diffrn_radiation_wavelength 0.71073
_diffrn_reflns_av_R_equivalents 0.0464
_diffrn_reflns_av_sigmaI/netI 0.0877
_diffrn_reflns_limit_h_max 8
_diffrn_reflns_limit_h_min -10
_diffrn_reflns_limit_k_max 17
_diffrn_reflns_limit_k_min -17
_diffrn_reflns_limit_l_max 25
_diffrn_reflns_limit_l_min -27
_diffrn_reflns_number 18067
_diffrn_reflns_theta_full 22.50
_diffrn_reflns_theta_max 22.50
_diffrn_reflns_theta_min 0.80
_exptl_absorpt_coefficient_mu 4.545
_exptl_absorpt_correction_type SADABS
_exptl_crystal_density_diffrn 1.642
_exptl_crystal_density_method 'not measured'
_exptl_crystal_F_000 2064
_exptl_crystal_size_max 0.3
_exptl_crystal_size_mid 0.2
_exptl_crystal_size_min 0.1
_refine_diff_density_max 1.884
_refine_diff_density_min -1.757
_refine_diff_density_rms 0.136
_refine_ls_extinction_method none
_refine_ls_goodness_of_fit_ref 1.014
_refine_ls_hydrogen_treatment mixed
_refine_ls_matrix_type full
_refine_ls_number_parameters 838
_refine_ls_number_reflns 10874
_refine_ls_number_restraints 0
_refine_ls_restrained_S_all 1.014
_refine_ls_R_factor_all 0.0584
_refine_ls_R_factor_gt 0.0386
_refine_ls_shift/su_max 0.004
_refine_ls_shift/su_mean 0.000
_refine_ls_structure_factor_coef Fsqd
_refine_ls_weighting_details 'calc w=1/[\s^2^(Fo^2^)+(0.0000P)^2^+0.0000P] where P=(Fo^2^+2Fc^2^)/3'
_refine_ls_weighting_scheme calc
_refine_ls_wR_factor_gt 0.0742
_refine_ls_wR_factor_ref 0.0772
_reflns_number_gt 7904
_reflns_number_total 10874
_reflns_threshold_expression >2sigma(I)
_cod_duplicate_entry 4300206
_cod_original_cell_volume 4171.87(12)
_cod_database_code 4300211

loop_
_symmetry_equiv_pos_as_xyz
'x, y, z'
'-x, -y, -z'

loop_
_atom_site_label
_atom_site_type_symbol
_atom_site_fract_x
_atom_site_fract_y
_atom_site_fract_z
_atom_site_U_iso_or_equiv
_atom_site_adp_type
_atom_site_occupancy
_atom_site_symmetry_multiplicity
_atom_site_calc_flag
_atom_site_refinement_flags
_atom_site_disorder_assembly
_atom_site_disorder_group
W1 W 0.96815(4) 0.68829(2) 0.106768(13) 0.02467(11) Uani 1 1 d . . .
S5 S 0.9183(2) 0.83794(14) 0.09687(9) 0.0367(6) Uani 1 1 d . . .
N1S N 0.4461(7) 0.2945(4) 0.4132(2) 0.0304(19) Uani 1 1 d . . .
C1S C 0.4268(11) 0.3603(6) 0.3721(3) 0.047(3) Uani 1 1 d . . .
H1SA H 0.4550 0.3352 0.3381 0.057 Uiso 1 1 calc R . .
H1SB H 0.3319 0.3778 0.3741 0.057 Uiso 1 1 calc R . .
N1T N 0.9356(8) 0.2461(5) 0.1081(3) 0.050(2) Uani 1 1 d . . .
C1T C 0.9532(14) 0.3390(7) 0.0988(5) 0.083(4) Uani 1 1 d . . .
H1TA H 0.9218 0.3560 0.0660 0.100 Uiso 1 1 calc R . .
H1TB H 0.8977 0.3710 0.1264 0.100 Uiso 1 1 calc R . .
O1 O 0.7339(7) 0.6976(4) 0.0369(3) 0.0475(19) Uani 1 1 d . . .
C1 C 0.8166(10) 0.6958(6) 0.0619(4) 0.040(3) Uani 1 1 d . . .
N1R N 0.4600(8) 0.7655(4) 0.2299(3) 0.036(2) Uani 1 1 d . . .
C1R C 0.6074(11) 0.7590(7) 0.2389(4) 0.062(3) Uani 1 1 d . . .
H1RA H 0.6193 0.7227 0.2686 0.074 Uiso 1 1 calc R . .
H1RB H 0.6617 0.7335 0.2085 0.074 Uiso 1 1 calc R . .
S1 S 1.1996(2) 0.71064(14) 0.09209(9) 0.0347(6) Uani 1 1 d . . .
C2 C 1.2857(9) 0.6366(5) 0.0480(3) 0.034(2) Uani 1 1 d . . .
W2 W 0.47161(4) 0.14873(2) 0.225064(13) 0.02519(11) Uani 1 1 d . . .
C2S C 0.5924(10) 0.2696(6) 0.4166(3) 0.046(3) Uani 1 1 d . . .
H2SA H 0.5990 0.2283 0.4442 0.055 Uiso 1 1 calc R . .
H2SB H 0.6322 0.3179 0.4269 0.055 Uiso 1 1 calc R . .
C2T C 0.9884(15) 0.2178(8) 0.1575(5) 0.104(5) Uani 1 1 d . . .
H2TA H 0.9681 0.1608 0.1640 0.125 Uiso 1 1 calc R . .
H2TB H 1.0851 0.2168 0.1515 0.125 Uiso 1 1 calc R . .
C2R C 0.4307(11) 0.8240(6) 0.1879(4) 0.061(3) Uani 1 1 d . . .
H2RA H 0.4390 0.8797 0.1995 0.073 Uiso 1 1 calc R . .
H2RB H 0.3381 0.8217 0.1824 0.073 Uiso 1 1 calc R . .
S2 S 1.0438(2) 0.58743(14) 0.04244(8) 0.0324(6) Uani 1 1 d . . .
C3 C 1.2172(9) 0.5841(5) 0.0257(3) 0.032(2) Uani 1 1 d . . .
W3 W 0.21004(4) 0.68726(2) 0.455965(13) 0.02723(11) Uani 1 1 d . . .
C3S C 0.3845(10) 0.3257(6) 0.4668(3) 0.048(3) Uani 1 1 d . . .
H3SA H 0.4088 0.2844 0.4925 0.058 Uiso 1 1 calc R . .
H3SB H 0.4239 0.3759 0.4738 0.058 Uiso 1 1 calc R . .
C3T C 0.7837(12) 0.2395(8) 0.1146(5) 0.087(4) Uani 1 1 d . . .
H3TA H 0.7679 0.1830 0.1249 0.104 Uiso 1 1 calc R . .
H3TB H 0.7418 0.2756 0.1429 0.104 Uiso 1 1 calc R . .
C3R C 0.3754(12) 0.7949(7) 0.2802(4) 0.063(3) Uani 1 1 d . . .
H3RA H 0.3984 0.8495 0.2884 0.076 Uiso 1 1 calc R . .
H3RB H 0.3981 0.7575 0.3083 0.076 Uiso 1 1 calc R . .
S3 S 0.9904(3) 0.71256(14) 0.19561(8) 0.0352(6) Uani 1 1 d . . .
C4 C 1.4338(9) 0.6412(6) 0.0383(4) 0.051(3) Uani 1 1 d . . .
H4A H 1.4738 0.5986 0.0141 0.076 Uiso 1 1 calc R . .
H4B H 1.4708 0.6333 0.0706 0.076 Uiso 1 1 calc R . .
H4C H 1.4517 0.6947 0.0238 0.076 Uiso 1 1 calc R . .
C4S C 0.3804(11) 0.2203(6) 0.3978(4) 0.052(3) Uani 1 1 d . . .
H4SA H 0.4222 0.2022 0.3634 0.063 Uiso 1 1 calc R . .
H4SB H 0.2868 0.2375 0.3953 0.063 Uiso 1 1 calc R . .
C4R C 0.4253(13) 0.6774(6) 0.2173(4) 0.071(4) Uani 1 1 d . . .
H4RA H 0.3387 0.6830 0.2047 0.085 Uiso 1 1 calc R . .
H4RB H 0.4907 0.6550 0.1889 0.085 Uiso 1 1 calc R . .
C4T C 1.0108(15) 0.2024(8) 0.0617(6) 0.118(6) Uani 1 1 d . . .
H4TA H 1.1062 0.2036 0.0624 0.142 Uiso 1 1 calc R . .
H4TB H 0.9875 0.2305 0.0302 0.142 Uiso 1 1 calc R . .
S4 S 0.8359(3) 0.58726(14) 0.14732(8) 0.0359(6) Uani 1 1 d . . .
C5 C 1.2763(10) 0.5167(6) -0.0129(4) 0.056(3) Uani 1 1 d . . .
H5A H 1.3713 0.5191 -0.0203 0.084 Uiso 1 1 calc R . .
H5B H 1.2365 0.5249 -0.0446 0.084 Uiso 1 1 calc R . .
H5C H 1.2586 0.4633 0.0018 0.084 Uiso 1 1 calc R . .
C5S C 0.4986(11) 0.4353(6) 0.3751(4) 0.069(4) Uani 1 1 d . . .
H5SA H 0.4801 0.4726 0.3469 0.103 Uiso 1 1 calc R . .
H5SB H 0.5931 0.4194 0.3723 0.103 Uiso 1 1 calc R . .
H5SC H 0.4689 0.4626 0.4078 0.103 Uiso 1 1 calc R . .
C5T C 1.0973(11) 0.3592(7) 0.0974(4) 0.067(3) Uani 1 1 d . . .
H5TA H 1.1018 0.4175 0.0907 0.101 Uiso 1 1 calc R . .
H5TB H 1.1530 0.3279 0.0702 0.101 Uiso 1 1 calc R . .
H5TC H 1.1278 0.3451 0.1304 0.101 Uiso 1 1 calc R . .
C5R C 0.6574(10) 0.8408(6) 0.2485(4) 0.056(3) Uani 1 1 d . . .
H5RA H 0.7501 0.8320 0.2536 0.084 Uiso 1 1 calc R . .
H5RB H 0.6063 0.8658 0.2791 0.084 Uiso 1 1 calc R . .
H5RC H 0.6480 0.8768 0.2190 0.084 Uiso 1 1 calc R . .
C6S C 0.6741(11) 0.2347(7) 0.3670(4) 0.076(4) Uani 1 1 d . . .
H6SA H 0.7652 0.2206 0.3731 0.113 Uiso 1 1 calc R . .
H6SB H 0.6712 0.2756 0.3396 0.113 Uiso 1 1 calc R . .
H6SC H 0.6376 0.1858 0.3569 0.113 Uiso 1 1 calc R . .
C6 C 0.9187(10) 0.6370(6) 0.2344(3) 0.035(2) Uani 1 1 d . . .
C6R C 0.5184(11) 0.8099(7) 0.1355(4) 0.065(3) Uani 1 1 d . . .
H6RA H 0.4909 0.8513 0.1108 0.098 Uiso 1 1 calc R . .
H6RB H 0.5091 0.7557 0.1227 0.098 Uiso 1 1 calc R . .
H6RC H 0.6102 0.8139 0.1399 0.098 Uiso 1 1 calc R . .
C6T C 0.9408(13) 0.2652(9) 0.2059(4) 0.099(5) Uani 1 1 d . . .
H6TA H 0.9835 0.2402 0.2343 0.149 Uiso 1 1 calc R . .
H6TB H 0.8456 0.2648 0.2139 0.149 Uiso 1 1 calc R . .
H6TC H 0.9625 0.3215 0.2011 0.149 Uiso 1 1 calc R . .
C7 C 0.8466(9) 0.5831(5) 0.2139(3) 0.032(2) Uani 1 1 d . . .
C7R C 0.2251(11) 0.7995(7) 0.2788(4) 0.066(3) Uani 1 1 d . . .
H7RA H 0.1790 0.8193 0.3118 0.099 Uiso 1 1 calc R . .
H7RB H 0.2005 0.7452 0.2723 0.099 Uiso 1 1 calc R . .
H7RC H 0.2011 0.8369 0.2515 0.099 Uiso 1 1 calc R . .
C7T C 0.7162(12) 0.2615(7) 0.0671(4) 0.079(4) Uani 1 1 d . . .
H7TA H 0.6225 0.2547 0.0747 0.118 Uiso 1 1 calc R . .
H7TB H 0.7556 0.2257 0.0388 0.118 Uiso 1 1 calc R . .
H7TC H 0.7272 0.3182 0.0574 0.118 Uiso 1 1 calc R . .
C7S C 0.2345(11) 0.3443(7) 0.4743(4) 0.062(3) Uani 1 1 d . . .
H7SA H 0.2054 0.3647 0.5090 0.093 Uiso 1 1 calc R . .
H7SB H 0.1936 0.2945 0.4693 0.093 Uiso 1 1 calc R . .
H7SC H 0.2087 0.3856 0.4494 0.093 Uiso 1 1 calc R . .
C8 C 0.9387(11) 0.6365(6) 0.2914(3) 0.060(3) Uani 1 1 d . . .
H8A H 0.8947 0.5922 0.3092 0.090 Uiso 1 1 calc R . .
H8B H 0.9015 0.6886 0.3068 0.090 Uiso 1 1 calc R . .
H8C H 1.0326 0.6284 0.2943 0.090 Uiso 1 1 calc R . .
C8R C 0.4211(13) 0.6167(6) 0.2604(4) 0.079(4) Uani 1 1 d . . .
H8RA H 0.3981 0.5648 0.2484 0.119 Uiso 1 1 calc R . .
H8RB H 0.3551 0.6371 0.2886 0.119 Uiso 1 1 calc R . .
H8RC H 0.5073 0.6085 0.2725 0.119 Uiso 1 1 calc R . .
C8S C 0.3891(13) 0.1470(6) 0.4354(5) 0.087(4) Uani 1 1 d . . .
H8SA H 0.3445 0.1028 0.4234 0.131 Uiso 1 1 calc R . .
H8SB H 0.3469 0.1640 0.4695 0.131 Uiso 1 1 calc R . .
H8SC H 0.4814 0.1280 0.4371 0.131 Uiso 1 1 calc R . .
C8T C 0.9769(14) 0.1098(7) 0.0613(6) 0.114(6) Uani 1 1 d . . .
H8TA H 1.0250 0.0824 0.0309 0.171 Uiso 1 1 calc R . .
H8TB H 0.8824 0.1087 0.0607 0.171 Uiso 1 1 calc R . .
H8TC H 1.0024 0.0817 0.0921 0.171 Uiso 1 1 calc R . .
C9 C 0.7819(11) 0.5124(6) 0.2443(3) 0.055(3) Uani 1 1 d . . .
H9A H 0.7948 0.5153 0.2804 0.083 Uiso 1 1 calc R . .
H9B H 0.8225 0.4601 0.2301 0.083 Uiso 1 1 calc R . .
H9C H 0.6879 0.5175 0.2415 0.083 Uiso 1 1 calc R . .
C10 C 1.0218(10) 0.8983(5) 0.1287(4) 0.039(3) Uani 1 1 d . . .
C11 C 0.9772(11) 0.9310(6) 0.1772(4) 0.051(3) Uani 1 1 d . . .
H11A H 0.8950 0.9190 0.1947 0.061 Uiso 1 1 calc R . .
C12 C 1.0560(15) 0.9826(7) 0.2003(5) 0.069(4) Uani 1 1 d . . .
H12A H 1.0261 1.0045 0.2333 0.083 Uiso 1 1 calc R . .
C13 C 1.1753(15) 1.0008(7) 0.1749(6) 0.083(5) Uani 1 1 d . . .
H13A H 1.2271 1.0346 0.1908 0.099 Uiso 1 1 calc R . .
C14 C 1.2201(13) 0.9701(7) 0.1264(6) 0.077(4) Uani 1 1 d . . .
H14A H 1.3011 0.9839 0.1088 0.092 Uiso 1 1 calc R . .
C15 C 1.1439(11) 0.9178(6) 0.1035(4) 0.057(3) Uani 1 1 d . . .
H15A H 1.1754 0.8957 0.0707 0.068 Uiso 1 1 calc R . .
S31 S 0.5305(2) 0.29017(13) 0.23511(8) 0.0321(6) Uani 1 1 d . . .
O31 O 0.7505(7) 0.1032(4) 0.2662(3) 0.055(2) Uani 1 1 d . . .
C31 C 0.6477(10) 0.1215(6) 0.2514(4) 0.039(3) Uani 1 1 d . . .
S32 S 0.2495(2) 0.19471(13) 0.26352(9) 0.0335(6) Uani 1 1 d . . .
C32 C 0.1900(9) 0.1214(5) 0.3078(3) 0.029(2) Uani 1 1 d . . .
S33 S 0.4326(3) 0.04085(14) 0.28655(9) 0.0361(6) Uani 1 1 d . . .
C33 C 0.2707(10) 0.0545(5) 0.3194(3) 0.033(2) Uani 1 1 d . . .
S34 S 0.3893(3) 0.19811(13) 0.14606(8) 0.0339(6) Uani 1 1 d . . .
C34 C 0.0447(10) 0.1355(6) 0.3322(4) 0.051(3) Uani 1 1 d . . .
H34A H 0.0246 0.0911 0.3563 0.077 Uiso 1 1 calc R . .
H34B H -0.0125 0.1369 0.3053 0.077 Uiso 1 1 calc R . .
H34C H 0.0303 0.1874 0.3505 0.077 Uiso 1 1 calc R . .
S35 S 0.5908(2) 0.04986(14) 0.16630(8) 0.0338(6) Uani 1 1 d . . .
C35 C 0.2273(10) -0.0119(5) 0.3581(3) 0.047(3) Uani 1 1 d . . .
H35A H 0.1365 0.0028 0.3733 0.070 Uiso 1 1 calc R . .
H35B H 0.2845 -0.0165 0.3851 0.070 Uiso 1 1 calc R . .
H35C H 0.2335 -0.0641 0.3404 0.070 Uiso 1 1 calc R . .
C36 C 0.4592(10) 0.1316(5) 0.0952(3) 0.031(2) Uani 1 1 d . . .
C37 C 0.5483(9) 0.0680(5) 0.1033(3) 0.032(2) Uani 1 1 d . . .
C38 C 0.4094(10) 0.1512(6) 0.0432(3) 0.049(3) Uani 1 1 d . . .
H38A H 0.4530 0.1117 0.0177 0.073 Uiso 1 1 calc R . .
H38B H 0.4290 0.2062 0.0322 0.073 Uiso 1 1 calc R . .
H38C H 0.3144 0.1482 0.0468 0.073 Uiso 1 1 calc R . .
C39 C 0.6185(10) 0.0083(6) 0.0614(3) 0.048(3) Uani 1 1 d . . .
H39A H 0.5882 0.0235 0.0285 0.073 Uiso 1 1 calc R . .
H39B H 0.5982 -0.0472 0.0705 0.073 Uiso 1 1 calc R . .
H39C H 0.7134 0.0110 0.0586 0.073 Uiso 1 1 calc R . .
C40 C 0.4143(10) 0.3688(5) 0.2126(3) 0.034(2) Uani 1 1 d . . .
C41 C 0.4513(12) 0.4090(6) 0.1652(4) 0.060(3) Uani 1 1 d . . .
H41A H 0.5332 0.3936 0.1453 0.072 Uiso 1 1 calc R . .
C42 C 0.3631(17) 0.4726(7) 0.1482(5) 0.080(5) Uani 1 1 d . . .
H42A H 0.3877 0.4993 0.1167 0.096 Uiso 1 1 calc R . .
C43 C 0.2433(17) 0.4966(7) 0.1759(6) 0.087(5) Uani 1 1 d . . .
H43A H 0.1863 0.5387 0.1633 0.104 Uiso 1 1 calc R . .
C44 C 0.2062(11) 0.4585(6) 0.2225(5) 0.062(3) Uani 1 1 d . . .
H44A H 0.1241 0.4749 0.2420 0.074 Uiso 1 1 calc R . .
C45 C 0.2930(11) 0.3946(6) 0.2407(4) 0.051(3) Uani 1 1 d . . .
H45A H 0.2677 0.3691 0.2725 0.061 Uiso 1 1 calc R . .
S51 S 0.0230(2) 0.73792(14) 0.41087(9) 0.0336(6) Uani 1 1 d . . .
O51 O 0.1878(7) 0.5408(4) 0.3788(3) 0.055(2) Uani 1 1 d . . .
C51 C 0.1897(10) 0.5939(6) 0.4072(4) 0.041(3) Uani 1 1 d . . .
S52 S 0.2642(3) 0.82779(14) 0.45981(9) 0.0373(6) Uani 1 1 d . . .
C52 C 0.4333(10) 0.8301(6) 0.4350(3) 0.037(2) Uani 1 1 d . . .
S53 S 0.4280(2) 0.66964(14) 0.41145(9) 0.0343(6) Uani 1 1 d . . .
C53 C 0.5039(9) 0.7615(5) 0.4127(3) 0.032(2) Uani 1 1 d . . .
S54 S 0.0856(3) 0.71522(14) 0.53961(8) 0.0371(6) Uani 1 1 d . . .
C54 C 0.4906(10) 0.9120(5) 0.4391(4) 0.050(3) Uani 1 1 d . . .
H54A H 0.5831 0.9066 0.4243 0.074 Uiso 1 1 calc R . .
H54B H 0.4832 0.9274 0.4751 0.074 Uiso 1 1 calc R . .
H54C H 0.4419 0.9540 0.4203 0.074 Uiso 1 1 calc R . .
S55 S 0.2659(3) 0.56115(14) 0.50013(9) 0.0413(7) Uani 1 1 d . . .
C55 C 0.6491(10) 0.7575(6) 0.3892(4) 0.060(3) Uani 1 1 d . . .
H55A H 0.6813 0.8108 0.3919 0.090 Uiso 1 1 calc R . .
H55B H 0.6571 0.7422 0.3531 0.090 Uiso 1 1 calc R . .
H55C H 0.7011 0.7168 0.4076 0.090 Uiso 1 1 calc R . .
C56 C 0.0954(10) 0.6266(6) 0.5788(3) 0.036(2) Uani 1 1 d . . .
C57 C 0.1770(11) 0.5593(6) 0.5622(3) 0.044(3) Uani 1 1 d . . .
C58 C 0.0179(11) 0.6330(6) 0.6334(3) 0.055(3) Uani 1 1 d . . .
H58A H 0.0314 0.5810 0.6514 0.083 Uiso 1 1 calc R . .
H58B H -0.0757 0.6458 0.6309 0.083 Uiso 1 1 calc R . .
H58C H 0.0491 0.6761 0.6523 0.083 Uiso 1 1 calc R . .
C59 C 0.1931(12) 0.4792(6) 0.5924(3) 0.063(4) Uani 1 1 d . . .
H59A H 0.1392 0.4849 0.6259 0.095 Uiso 1 1 calc R . .
H59B H 0.2853 0.4666 0.5973 0.095 Uiso 1 1 calc R . .
H59C H 0.1650 0.4352 0.5734 0.095 Uiso 1 1 calc R . .
C60 C -0.0471(9) 0.8427(5) 0.4191(4) 0.035(2) Uani 1 1 d . . .
C61 C -0.0942(9) 0.8828(6) 0.3759(4) 0.041(3) Uani 1 1 d . . .
H61A H -0.0825 0.8559 0.3439 0.050 Uiso 1 1 calc R . .
C62 C -0.1583(10) 0.9625(7) 0.3803(5) 0.057(3) Uani 1 1 d . . .
H62A H -0.1914 0.9880 0.3514 0.069 Uiso 1 1 calc R . .
C63 C -0.1739(11) 1.0048(6) 0.4270(5) 0.058(3) Uani 1 1 d . . .
H63A H -0.2164 1.0585 0.4294 0.069 Uiso 1 1 calc R . .
C64 C -0.1265(11) 0.9672(6) 0.4694(5) 0.057(3) Uani 1 1 d . . .
H64A H -0.1364 0.9957 0.5008 0.068 Uiso 1 1 calc R . .
C65 C -0.0625(10) 0.8854(6) 0.4664(4) 0.044(3) Uani 1 1 d . . .
H65A H -0.0308 0.8602 0.4956 0.053 Uiso 1 1 calc R . .

loop_
_atom_site_aniso_label
_atom_site_aniso_U_11
_atom_site_aniso_U_22
_atom_site_aniso_U_33
_atom_site_aniso_U_23
_atom_site_aniso_U_13
_atom_site_aniso_U_12
W1 0.0227(2) 0.0234(2) 0.0280(2) -0.00011(16) -0.00274(16) -0.00338(18)
S5 0.0312(16) 0.0258(13) 0.0540(16) 0.0052(12) -0.0108(12) -0.0019(12)
N1S 0.036(5) 0.031(4) 0.027(4) -0.007(3) -0.014(4) -0.004(4)
C1S 0.054(8) 0.059(7) 0.025(5) 0.003(5) -0.002(5) 0.003(6)
N1T 0.035(6) 0.056(6) 0.055(6) 0.020(5) 0.000(4) 0.000(5)
C1T 0.086(12) 0.070(9) 0.091(10) 0.024(7) -0.007(8) -0.003(8)
O1 0.028(5) 0.058(5) 0.061(5) -0.002(4) -0.023(4) -0.006(4)
C1 0.025(7) 0.048(7) 0.048(7) -0.009(5) 0.000(5) -0.010(6)
N1R 0.040(6) 0.030(5) 0.041(5) -0.003(4) -0.008(4) -0.007(4)
C1R 0.054(9) 0.064(8) 0.069(8) -0.012(6) -0.028(6) 0.011(7)
S1 0.0233(15) 0.0365(14) 0.0443(15) -0.0056(12) -0.0027(11) -0.0045(12)
C2 0.027(6) 0.026(5) 0.047(6) -0.001(5) -0.001(5) 0.006(5)
W2 0.0256(2) 0.0217(2) 0.0275(2) 0.00007(16) -0.00140(17) -0.00092(18)
C2S 0.054(8) 0.042(6) 0.045(6) -0.008(5) -0.022(5) 0.000(6)
C2T 0.098(13) 0.110(12) 0.110(12) 0.055(10) -0.025(10) -0.027(10)
C2R 0.065(9) 0.058(8) 0.063(8) 0.005(6) -0.014(6) -0.007(7)
S2 0.0319(16) 0.0291(14) 0.0357(13) -0.0064(11) -0.0014(11) -0.0027(12)
C3 0.029(6) 0.029(6) 0.034(5) 0.005(4) 0.007(4) 0.007(5)
W3 0.0289(3) 0.0240(2) 0.0296(2) 0.00303(17) -0.00397(17) -0.00735(18)
C3S 0.057(8) 0.056(7) 0.030(6) -0.003(5) 0.002(5) -0.013(6)
C3T 0.050(10) 0.084(10) 0.121(12) 0.028(8) 0.015(8) -0.022(8)
C3R 0.077(10) 0.061(8) 0.054(7) -0.010(6) -0.008(6) -0.014(7)
S3 0.0396(17) 0.0353(14) 0.0320(13) -0.0019(11) -0.0056(11) -0.0085(12)
C4 0.026(7) 0.048(7) 0.074(7) 0.002(6) 0.006(5) -0.005(5)
C4S 0.064(9) 0.046(7) 0.053(7) -0.014(6) -0.027(6) -0.007(6)
C4R 0.086(11) 0.059(8) 0.072(8) -0.004(7) -0.014(7) -0.018(7)
C4T 0.093(13) 0.098(12) 0.139(13) 0.015(10) 0.045(10) 0.028(10)
S4 0.0351(17) 0.0372(15) 0.0369(14) -0.0004(11) -0.0016(11) -0.0149(12)
C5 0.047(8) 0.045(7) 0.070(7) -0.016(6) 0.014(6) 0.004(6)
C5S 0.054(9) 0.053(8) 0.095(9) 0.028(7) 0.002(7) -0.004(7)
C5T 0.045(8) 0.084(9) 0.078(8) 0.025(7) -0.017(6) -0.026(7)
C5R 0.042(8) 0.047(7) 0.081(8) -0.002(6) -0.012(6) -0.010(6)
C6S 0.059(9) 0.094(10) 0.068(8) -0.032(7) -0.001(6) 0.019(8)
C6 0.037(7) 0.046(6) 0.020(5) -0.001(5) -0.001(4) 0.002(5)
C6R 0.062(9) 0.077(8) 0.053(7) -0.008(6) 0.014(6) -0.016(7)
C6T 0.092(12) 0.167(15) 0.042(8) 0.023(9) -0.009(7) -0.028(11)
C7 0.032(6) 0.034(6) 0.029(5) 0.008(4) 0.006(4) -0.003(5)
C7R 0.044(8) 0.088(9) 0.066(8) -0.005(7) 0.005(6) -0.020(7)
C7T 0.086(11) 0.091(10) 0.063(8) 0.027(7) -0.030(7) -0.009(8)
C7S 0.050(8) 0.069(8) 0.064(7) -0.023(6) 0.015(6) -0.016(7)
C8 0.063(9) 0.072(8) 0.044(7) 0.002(6) 0.005(6) -0.013(7)
C8R 0.111(12) 0.037(7) 0.100(10) 0.019(7) -0.032(8) -0.043(7)
C8S 0.115(13) 0.049(8) 0.111(10) -0.006(7) -0.050(9) -0.027(8)
C8T 0.101(14) 0.036(8) 0.206(16) 0.019(9) -0.029(11) -0.007(8)
C9 0.065(9) 0.054(7) 0.046(6) 0.007(5) 0.008(6) -0.023(6)
C10 0.040(7) 0.013(5) 0.067(7) 0.010(5) -0.018(5) -0.009(5)
C11 0.060(8) 0.038(6) 0.055(7) -0.002(6) -0.003(6) -0.015(6)
C12 0.090(12) 0.038(7) 0.088(9) -0.004(6) -0.034(8) -0.017(8)
C13 0.092(13) 0.021(7) 0.155(14) 0.013(8) -0.084(11) -0.017(8)
C14 0.043(9) 0.033(7) 0.158(14) -0.002(8) -0.020(9) -0.011(6)
C15 0.038(8) 0.034(6) 0.098(9) 0.004(6) -0.008(7) -0.005(6)
S31 0.0311(16) 0.0256(13) 0.0401(14) -0.0035(11) -0.0035(11) -0.0058(12)
O31 0.032(5) 0.070(5) 0.062(5) -0.005(4) -0.012(4) 0.012(4)
C31 0.028(7) 0.037(6) 0.045(6) -0.024(5) 0.017(5) 0.008(5)
S32 0.0286(15) 0.0269(13) 0.0421(14) 0.0035(11) 0.0032(11) 0.0005(12)
C32 0.025(6) 0.028(5) 0.035(5) -0.011(4) -0.001(4) -0.008(5)
S33 0.0399(17) 0.0282(14) 0.0378(14) 0.0074(11) -0.0015(12) 0.0026(12)
C33 0.038(7) 0.033(6) 0.028(5) 0.000(4) 0.003(4) -0.007(5)
S34 0.0412(17) 0.0254(13) 0.0341(14) -0.0016(11) -0.0041(11) 0.0012(12)
C34 0.044(8) 0.047(7) 0.057(7) 0.003(5) 0.006(5) 0.003(6)
S35 0.0357(16) 0.0286(14) 0.0346(14) -0.0018(11) -0.0008(11) 0.0047(12)
C35 0.052(8) 0.044(6) 0.043(6) -0.002(5) -0.001(5) -0.005(6)
C36 0.049(7) 0.025(5) 0.018(5) 0.005(4) 0.003(4) -0.008(5)
C37 0.028(6) 0.034(6) 0.035(6) -0.002(4) 0.004(4) -0.014(5)
C38 0.050(8) 0.049(7) 0.049(7) -0.001(5) -0.012(5) -0.010(6)
C39 0.058(8) 0.044(6) 0.041(6) -0.009(5) -0.002(5) 0.001(6)
C40 0.057(8) 0.022(5) 0.026(5) 0.002(4) -0.012(5) -0.013(5)
C41 0.088(10) 0.038(7) 0.052(7) 0.000(6) -0.003(6) -0.003(7)
C42 0.137(15) 0.031(8) 0.071(9) 0.017(6) -0.022(9) 0.002(8)
C43 0.134(16) 0.029(8) 0.111(12) -0.007(8) -0.078(11) 0.010(9)
C44 0.050(8) 0.021(6) 0.122(11) -0.001(7) -0.040(8) 0.003(6)
C45 0.053(8) 0.034(6) 0.066(7) -0.006(5) -0.009(6) -0.007(6)
S51 0.0330(16) 0.0289(14) 0.0410(14) 0.0022(11) -0.0087(11) -0.0095(12)
O51 0.072(6) 0.041(4) 0.060(5) -0.019(4) -0.025(4) -0.007(4)
C51 0.028(7) 0.044(7) 0.053(7) 0.005(5) -0.009(5) -0.016(5)
S52 0.0350(17) 0.0276(14) 0.0504(15) 0.0052(12) -0.0070(12) -0.0074(12)
C52 0.037(7) 0.037(6) 0.040(6) 0.010(5) -0.010(5) -0.010(5)
S53 0.0297(16) 0.0317(14) 0.0403(14) 0.0008(11) 0.0020(11) -0.0054(12)
C53 0.026(6) 0.032(6) 0.040(6) 0.019(5) -0.012(4) -0.007(5)
S54 0.0401(17) 0.0360(15) 0.0340(14) 0.0032(11) 0.0019(12) -0.0064(13)
C54 0.042(7) 0.036(6) 0.077(7) 0.013(5) -0.018(6) -0.025(5)
S55 0.058(2) 0.0278(14) 0.0354(14) 0.0068(11) -0.0002(13) -0.0030(13)
C55 0.047(8) 0.057(7) 0.075(8) 0.020(6) -0.009(6) -0.006(6)
C56 0.045(7) 0.037(6) 0.027(5) 0.010(5) -0.002(5) -0.019(5)
C57 0.067(8) 0.027(6) 0.041(6) 0.010(5) -0.008(5) -0.012(6)
C58 0.065(9) 0.057(7) 0.042(6) 0.001(5) 0.005(5) -0.017(6)
C59 0.104(11) 0.047(7) 0.042(6) 0.008(5) -0.010(6) -0.025(7)
C60 0.028(6) 0.031(6) 0.049(6) 0.006(5) -0.006(5) -0.009(5)
C61 0.029(7) 0.043(7) 0.053(7) 0.011(5) -0.005(5) -0.013(5)
C62 0.037(7) 0.055(8) 0.081(9) 0.042(7) -0.013(6) -0.011(6)
C63 0.048(8) 0.028(6) 0.095(10) 0.015(7) -0.006(7) 0.000(6)
C64 0.046(8) 0.041(7) 0.082(9) 0.006(6) -0.005(6) -0.002(6)
C65 0.033(7) 0.035(6) 0.063(7) -0.006(5) -0.005(5) 0.005(5)

loop_
_atom_type_symbol
_atom_type_description
_atom_type_scat_dispersion_real
_atom_type_scat_dispersion_imag
_atom_type_scat_source
C C 0.0033 0.0016 'International Tables Vol C Tables 4.2.6.8 and 6.1.1.4'
H H 0.0000 0.0000 'International Tables Vol C Tables 4.2.6.8 and 6.1.1.4'
N N 0.0061 0.0033 'International Tables Vol C Tables 4.2.6.8 and 6.1.1.4'
O O 0.0106 0.0060 'International Tables Vol C Tables 4.2.6.8 and 6.1.1.4'
S S 0.1246 0.1234 'International Tables Vol C Tables 4.2.6.8 and 6.1.1.4'
W W -0.8490 6.8722 'International Tables Vol C Tables 4.2.6.8 and 6.1.1.4'

loop_
_geom_angle_atom_site_label_1
_geom_angle_atom_site_label_2
_geom_angle_atom_site_label_3
_geom_angle
_geom_angle_site_symmetry_1
_geom_angle_site_symmetry_3
_geom_angle_publ_flag
C1 W1 S2 77.2(3) . . ?
C1 W1 S4 79.1(3) . . ?
S2 W1 S4 85.78(8) . . ?
C1 W1 S3 136.6(3) . . ?
S2 W1 S3 138.51(8) . . ?
S4 W1 S3 80.41(8) . . ?
C1 W1 S1 134.9(3) . . ?
S2 W1 S1 80.43(8) . . ?
S4 W1 S1 137.50(8) . . ?
S3 W1 S1 83.88(8) . . ?
C1 W1 S5 77.7(3) . . ?
S2 W1 S5 129.26(8) . . ?
S4 W1 S5 130.78(8) . . ?
S3 W1 S5 87.73(8) . . ?
S1 W1 S5 87.36(8) . . ?
C10 S5 W1 114.0(3) . . ?
C1S N1S C2S 111.8(7) . . ?
C1S N1S C4S 106.7(7) . . ?
C2S N1S C4S 109.8(7) . . ?
C1S N1S C3S 111.0(7) . . ?
C2S N1S C3S 106.6(7) . . ?
C4S N1S C3S 111.1(7) . . ?
C5S C1S N1S 116.5(8) . . ?
C4T N1T C2T 112.1(10) . . ?
C4T N1T C3T 114.2(10) . . ?
C2T N1T C3T 108.9(8) . . ?
C4T N1T C1T 105.7(9) . . ?
C2T N1T C1T 109.8(9) . . ?
C3T N1T C1T 105.9(9) . . ?
C5T C1T N1T 113.6(10) . . ?
O1 C1 W1 178.0(9) . . ?
C2R N1R C3R 108.8(8) . . ?
C2R N1R C1R 112.6(8) . . ?
C3R N1R C1R 108.1(8) . . ?
C2R N1R C4R 110.4(7) . . ?
C3R N1R C4R 108.8(8) . . ?
C1R N1R C4R 108.1(8) . . ?
C5R C1R N1R 114.0(8) . . ?
C2 S1 W1 109.6(3) . . ?
C3 C2 C4 126.2(8) . . ?
C3 C2 S1 119.4(7) . . ?
C4 C2 S1 114.4(7) . . ?
C31 W2 S35 74.8(2) . . ?
C31 W2 S33 75.9(3) . . ?
S35 W2 S33 89.10(8) . . ?
C31 W2 S32 135.4(2) . . ?
S35 W2 S32 141.63(9) . . ?
S33 W2 S32 79.77(8) . . ?
C31 W2 S34 138.2(3) . . ?
S35 W2 S34 80.56(8) . . ?
S33 W2 S34 137.33(9) . . ?
S32 W2 S34 83.21(8) . . ?
C31 W2 S31 81.1(3) . . ?
S35 W2 S31 124.95(8) . . ?
S33 W2 S31 131.56(8) . . ?
S32 W2 S31 88.09(8) . . ?
S34 W2 S31 86.21(8) . . ?
N1S C2S C6S 115.6(8) . . ?
C6T C2T N1T 118.7(11) . . ?
N1R C2R C6R 116.2(9) . . ?
C3 S2 W1 110.7(3) . . ?
C2 C3 C5 125.9(9) . . ?
C2 C3 S2 119.7(7) . . ?
C5 C3 S2 114.4(7) . . ?
C51 W3 S53 80.3(3) . . ?
C51 W3 S55 73.4(3) . . ?
S53 W3 S55 86.57(8) . . ?
C51 W3 S54 126.7(3) . . ?
S53 W3 S54 143.15(9) . . ?
S55 W3 S54 79.71(8) . . ?
C51 W3 S52 144.4(3) . . ?
S53 W3 S52 81.48(8) . . ?
S55 W3 S52 135.55(9) . . ?
S54 W3 S52 84.77(8) . . ?
C51 W3 S51 75.3(3) . . ?
S53 W3 S51 120.80(8) . . ?
S55 W3 S51 133.42(9) . . ?
S54 W3 S51 92.64(8) . . ?
S52 W3 S51 88.37(8) . . ?
C7S C3S N1S 115.8(8) . . ?
C7T C3T N1T 115.5(9) . . ?
N1R C3R C7R 114.6(9) . . ?
C6 S3 W1 109.5(3) . . ?
N1S C4S C8S 114.2(8) . . ?
C8R C4R N1R 116.5(9) . . ?
N1T C4T C8T 110.3(11) . . ?
C7 S4 W1 110.2(3) . . ?
C7 C6 C8 123.2(8) . . ?
C7 C6 S4 120.2(7) . . ?
C8 C6 S4 116.6(7) . . ?
C6 C7 C9 124.5(8) . . ?
C6 C7 S4 119.0(7) . . ?
C9 C7 S4 116.3(7) . . ?
C11 C10 C15 118.8(10) . . ?
C11 C10 S5 120.4(8) . . ?
C15 C10 S5 120.7(8) . . ?
C10 C11 C12 119.8(11) . . ?
C13 C12 C11 120.4(12) . . ?
C12 C13 C14 120.6(12) . . ?
C13 C14 C15 119.4(13) . . ?
C10 C15 C14 121.0(11) . . ?
C40 S31 W2 113.7(3) . . ?
O31 C31 W2 177.9(8) . . ?
C32 S32 W2 110.0(3) . . ?
C33 C32 C34 122.1(8) . . ?
C33 C32 S32 120.2(7) . . ?
C34 C32 S32 117.7(6) . . ?
C33 S33 W2 111.1(3) . . ?
C32 C33 C35 123.7(8) . . ?
C32 C33 S33 118.6(6) . . ?
C35 C33 S33 117.7(7) . . ?
C36 S34 W2 108.9(3) . . ?
C37 S35 W2 110.7(3) . . ?
C37 C36 C38 124.0(8) . . ?
C37 C36 S34 120.8(7) . . ?
C38 C36 S34 115.2(7) . . ?
C36 C37 C39 124.9(8) . . ?
C36 C37 S35 119.0(7) . . ?
C39 C37 S35 116.1(7) . . ?
C45 C40 C41 118.3(9) . . ?
C45 C40 S31 123.2(7) . . ?
C41 C40 S31 118.4(8) . . ?
C42 C41 C40 118.9(11) . . ?
C43 C42 C41 122.3(12) . . ?
C42 C43 C44 119.6(12) . . ?
C43 C44 C45 119.4(12) . . ?
C40 C45 C44 121.6(10) . . ?
C60 S51 W3 119.7(3) . . ?
O51 C51 W3 175.2(9) . . ?
C52 S52 W3 108.0(3) . . ?
C53 C52 C54 123.7(9) . . ?
C53 C52 S52 120.1(7) . . ?
C54 C52 S52 116.1(7) . . ?
C53 S53 W3 110.1(3) . . ?
C52 C53 C55 124.3(9) . . ?
C52 C53 S53 119.7(7) . . ?
C55 C53 S53 116.0(7) . . ?
C56 S54 W3 109.9(3) . . ?
C57 S55 W3 111.1(3) . . ?
C57 C56 C58 122.7(8) . . ?
C57 C56 S54 120.3(7) . . ?
C58 C56 S54 116.8(7) . . ?
C56 C57 C59 125.0(8) . . ?
C56 C57 S55 118.5(7) . . ?
C59 C57 S55 116.4(7) . . ?
C61 C60 C65 118.7(9) . . ?
C61 C60 S51 117.1(7) . . ?
C65 C60 S51 124.1(7) . . ?
C62 C61 C60 120.4(10) . . ?
C63 C62 C61 121.0(10) . . ?
C64 C63 C62 119.5(10) . . ?
C63 C64 C65 120.9(11) . . ?
C60 C65 C64 119.5(10) . . ?

loop_
_geom_bond_atom_site_label_1
_geom_bond_atom_site_label_2
_geom_bond_distance
_geom_bond_site_symmetry_2
_geom_bond_publ_flag
W1 C1 2.033(11) . ?
W1 S2 2.351(2) . ?
W1 S4 2.360(2) . ?
W1 S3 2.378(2) . ?
W1 S1 2.387(2) . ?
W1 S5 2.438(2) . ?
S5 C10 1.785(10) . ?
N1S C1S 1.505(10) . ?
N1S C2S 1.509(11) . ?
N1S C4S 1.512(11) . ?
N1S C3S 1.516(10) . ?
C1S C5S 1.484(13) . ?
N1T C4T 1.484(14) . ?
N1T C2T 1.493(13) . ?
N1T C3T 1.540(13) . ?
N1T C1T 1.540(13) . ?
C1T C5T 1.523(15) . ?
O1 C1 1.120(11) . ?
N1R C2R 1.467(11) . ?
N1R C3R 1.515(11) . ?
N1R C1R 1.533(12) . ?
N1R C4R 1.551(12) . ?
C1R C5R 1.499(13) . ?
S1 C2 1.753(9) . ?
C2 C3 1.332(12) . ?
C2 C4 1.497(12) . ?
W2 C31 1.995(11) . ?
W2 S35 2.354(2) . ?
W2 S33 2.365(2) . ?
W2 S32 2.389(2) . ?
W2 S34 2.396(2) . ?
W2 S31 2.448(2) . ?
C2S C6S 1.518(12) . ?
C2T C6T 1.479(16) . ?
C2R C6R 1.527(12) . ?
S2 C3 1.748(9) . ?
C3 C5 1.515(11) . ?
W3 C51 2.027(11) . ?
W3 S53 2.344(2) . ?
W3 S55 2.373(2) . ?
W3 S54 2.381(2) . ?
W3 S52 2.398(2) . ?
W3 S51 2.417(2) . ?
C3S C7S 1.507(13) . ?
C3T C7T 1.501(14) . ?
C3R C7R 1.521(14) . ?
S3 C6 1.723(9) . ?
C4S C8S 1.523(12) . ?
C4R C8R 1.471(12) . ?
C4T C8T 1.570(16) . ?
S4 C7 1.736(8) . ?
C6 C7 1.349(12) . ?
C6 C8 1.510(11) . ?
C7 C9 1.527(11) . ?
C10 C11 1.372(12) . ?
C10 C15 1.382(13) . ?
C11 C12 1.402(14) . ?
C12 C13 1.354(16) . ?
C13 C14 1.361(16) . ?
C14 C15 1.389(15) . ?
S31 C40 1.785(9) . ?
O31 C31 1.164(11) . ?
S32 C32 1.729(8) . ?
C32 C33 1.343(11) . ?
C32 C34 1.519(12) . ?
S33 C33 1.741(9) . ?
C33 C35 1.511(11) . ?
S34 C36 1.744(8) . ?
S35 C37 1.749(9) . ?
C36 C37 1.331(12) . ?
C36 C38 1.512(11) . ?
C37 C39 1.519(11) . ?
C40 C45 1.373(13) . ?
C40 C41 1.402(12) . ?
C41 C42 1.396(15) . ?
C42 C43 1.351(17) . ?
C43 C44 1.367(15) . ?
C44 C45 1.404(13) . ?
S51 C60 1.777(9) . ?
O51 C51 1.145(10) . ?
S52 C52 1.751(10) . ?
C52 C53 1.352(12) . ?
C52 C54 1.510(12) . ?
S53 C53 1.743(9) . ?
C53 C55 1.511(12) . ?
S54 C56 1.741(8) . ?
S55 C57 1.735(9) . ?
C56 C57 1.340(12) . ?
C56 C58 1.521(11) . ?
C57 C59 1.504(11) . ?
C60 C61 1.395(11) . ?
C60 C65 1.396(12) . ?
C61 C62 1.384(13) . ?
C62 C63 1.379(14) . ?
C63 C64 1.363(13) . ?
C64 C65 1.412(12) . ?

loop_
_geom_torsion_atom_site_label_1
_geom_torsion_atom_site_label_2
_geom_torsion_atom_site_label_3
_geom_torsion_atom_site_label_4
_geom_torsion
_geom_torsion_site_symmetry_1
_geom_torsion_site_symmetry_2
_geom_torsion_site_symmetry_3
_geom_torsion_site_symmetry_4
_geom_torsion_publ_flag
C1 W1 S5 C10 -179.3(5) . . . . ?
S2 W1 S5 C10 -117.5(4) . . . . ?
S4 W1 S5 C10 117.1(4) . . . . ?
S3 W1 S5 C10 41.9(4) . . . . ?
S1 W1 S5 C10 -42.1(4) . . . . ?
C2S N1S C1S C5S -52.1(10) . . . . ?
C4S N1S C1S C5S -172.2(9) . . . . ?
C3S N1S C1S C5S 66.7(11) . . . . ?
C4T N1T C1T C5T -64.7(13) . . . . ?
C2T N1T C1T C5T 56.3(12) . . . . ?
C3T N1T C1T C5T 173.7(10) . . . . ?
S2 W1 C1 O1 32(27) . . . . ?
S4 W1 C1 O1 -56(27) . . . . ?
S3 W1 C1 O1 -119(27) . . . . ?
S1 W1 C1 O1 94(27) . . . . ?
S5 W1 C1 O1 168(27) . . . . ?
C2R N1R C1R C5R 54.4(11) . . . . ?
C3R N1R C1R C5R -65.8(11) . . . . ?
C4R N1R C1R C5R 176.6(8) . . . . ?
C1 W1 S1 C2 -65.3(5) . . . . ?
S2 W1 S1 C2 -4.4(3) . . . . ?
S4 W1 S1 C2 68.5(3) . . . . ?
S3 W1 S1 C2 137.1(3) . . . . ?
S5 W1 S1 C2 -134.9(3) . . . . ?
W1 S1 C2 C3 5.1(8) . . . . ?
W1 S1 C2 C4 -176.4(6) . . . . ?
C1S N1S C2S C6S -59.6(11) . . . . ?
C4S N1S C2S C6S 58.6(11) . . . . ?
C3S N1S C2S C6S 179.0(8) . . . . ?
C4T N1T C2T C6T 169.3(12) . . . . ?
C3T N1T C2T C6T -63.4(14) . . . . ?
C1T N1T C2T C6T 52.1(14) . . . . ?
C3R N1R C2R C6R 173.2(9) . . . . ?
C1R N1R C2R C6R 53.5(12) . . . . ?
C4R N1R C2R C6R -67.5(12) . . . . ?
C1 W1 S2 C3 144.1(4) . . . . ?
S4 W1 S2 C3 -136.1(3) . . . . ?
S3 W1 S2 C3 -65.7(3) . . . . ?
S1 W1 S2 C3 3.5(3) . . . . ?
S5 W1 S2 C3 82.1(3) . . . . ?
C4 C2 C3 C5 1.9(15) . . . . ?
S1 C2 C3 C5 -179.8(7) . . . . ?
C4 C2 C3 S2 179.5(7) . . . . ?
S1 C2 C3 S2 -2.2(11) . . . . ?
W1 S2 C3 C2 -1.9(8) . . . . ?
W1 S2 C3 C5 176.0(6) . . . . ?
C1S N1S C3S C7S 65.3(11) . . . . ?
C2S N1S C3S C7S -172.8(9) . . . . ?
C4S N1S C3S C7S -53.2(11) . . . . ?
C4T N1T C3T C7T -50.7(14) . . . . ?
C2T N1T C3T C7T -176.8(11) . . . . ?
C1T N1T C3T C7T 65.2(13) . . . . ?
C2R N1R C3R C7R 61.0(11) . . . . ?
C1R N1R C3R C7R -176.5(9) . . . . ?
C4R N1R C3R C7R -59.3(11) . . . . ?
C1 W1 S3 C6 70.1(5) . . . . ?
S2 W1 S3 C6 -64.9(4) . . . . ?
S4 W1 S3 C6 7.4(3) . . . . ?
S1 W1 S3 C6 -132.9(3) . . . . ?
S5 W1 S3 C6 139.5(3) . . . . ?
C1S N1S C4S C8S -179.6(9) . . . . ?
C2S N1S C4S C8S 59.1(11) . . . . ?
C3S N1S C4S C8S -58.5(11) . . . . ?
C2R N1R C4R C8R -167.0(10) . . . . ?
C3R N1R C4R C8R -47.6(13) . . . . ?
C1R N1R C4R C8R 69.5(12) . . . . ?
C2T N1T C4T C8T 71.8(15) . . . . ?
C3T N1T C4T C8T -52.6(14) . . . . ?
C1T N1T C4T C8T -168.7(11) . . . . ?
C1 W1 S4 C7 -147.5(4) . . . . ?
S2 W1 S4 C7 134.8(3) . . . . ?
S3 W1 S4 C7 -5.9(3) . . . . ?
S1 W1 S4 C7 63.9(3) . . . . ?
S5 W1 S4 C7 -84.5(3) . . . . ?
W1 S3 C6 C7 -8.7(9) . . . . ?
W1 S3 C6 C8 172.6(6) . . . . ?
C8 C6 C7 C9 -3.1(15) . . . . ?
S3 C6 C7 C9 178.3(7) . . . . ?
C8 C6 C7 S4 -177.6(7) . . . . ?
S3 C6 C7 S4 3.8(11) . . . . ?
W1 S4 C7 C6 3.1(9) . . . . ?
W1 S4 C7 C9 -171.8(6) . . . . ?
W1 S5 C10 C11 -97.7(8) . . . . ?
W1 S5 C10 C15 87.0(8) . . . . ?
C15 C10 C11 C12 -0.6(14) . . . . ?
S5 C10 C11 C12 -176.0(8) . . . . ?
C10 C11 C12 C13 0.5(16) . . . . ?
C11 C12 C13 C14 0.7(18) . . . . ?
C12 C13 C14 C15 -1.7(18) . . . . ?
C11 C10 C15 C14 -0.4(15) . . . . ?
S5 C10 C15 C14 175.0(8) . . . . ?
C13 C14 C15 C10 1.5(17) . . . . ?
C31 W2 S31 C40 175.5(4) . . . . ?
S35 W2 S31 C40 111.1(3) . . . . ?
S33 W2 S31 C40 -122.4(3) . . . . ?
S32 W2 S31 C40 -47.9(3) . . . . ?
S34 W2 S31 C40 35.4(3) . . . . ?
S35 W2 C31 O31 -31(25) . . . . ?
S33 W2 C31 O31 62(25) . . . . ?
S32 W2 C31 O31 121(25) . . . . ?
S34 W2 C31 O31 -87(26) . . . . ?
S31 W2 C31 O31 -161(26) . . . . ?
C31 W2 S32 C32 -62.0(5) . . . . ?
S35 W2 S32 C32 70.9(3) . . . . ?
S33 W2 S32 C32 -4.4(3) . . . . ?
S34 W2 S32 C32 136.3(3) . . . . ?
S31 W2 S32 C32 -137.3(3) . . . . ?
W2 S32 C32 C33 5.7(8) . . . . ?
W2 S32 C32 C34 -173.8(6) . . . . ?
C31 W2 S33 C33 145.5(4) . . . . ?
S35 W2 S33 C33 -140.0(3) . . . . ?
S32 W2 S33 C33 3.1(3) . . . . ?
S34 W2 S33 C33 -65.0(4) . . . . ?
S31 W2 S33 C33 81.3(4) . . . . ?
C34 C32 C33 C35 -1.3(14) . . . . ?
S32 C32 C33 C35 179.3(7) . . . . ?
C34 C32 C33 S33 176.3(7) . . . . ?
S32 C32 C33 S33 -3.2(11) . . . . ?
W2 S33 C33 C32 -1.0(8) . . . . ?
W2 S33 C33 C35 176.7(6) . . . . ?
C31 W2 S34 C36 56.4(5) . . . . ?
S35 W2 S34 C36 2.2(3) . . . . ?
S33 W2 S34 C36 -76.0(3) . . . . ?
S32 W2 S34 C36 -142.9(3) . . . . ?
S31 W2 S34 C36 128.6(3) . . . . ?
C31 W2 S35 C37 -147.4(4) . . . . ?
S33 W2 S35 C37 137.0(3) . . . . ?
S32 W2 S35 C37 64.8(3) . . . . ?
S34 W2 S35 C37 -1.5(3) . . . . ?
S31 W2 S35 C37 -80.0(3) . . . . ?
W2 S34 C36 C37 -3.1(9) . . . . ?
W2 S34 C36 C38 175.9(6) . . . . ?
C38 C36 C37 C39 3.3(15) . . . . ?
S34 C36 C37 C39 -177.8(7) . . . . ?
C38 C36 C37 S35 -176.9(7) . . . . ?
S34 C36 C37 S35 2.0(11) . . . . ?
W2 S35 C37 C36 0.2(8) . . . . ?
W2 S35 C37 C39 180.0(6) . . . . ?
W2 S31 C40 C45 77.9(8) . . . . ?
W2 S31 C40 C41 -105.3(7) . . . . ?
C45 C40 C41 C42 -0.8(15) . . . . ?
S31 C40 C41 C42 -177.7(9) . . . . ?
C40 C41 C42 C43 -0.1(19) . . . . ?
C41 C42 C43 C44 1(2) . . . . ?
C42 C43 C44 C45 -0.5(18) . . . . ?
C41 C40 C45 C44 1.0(15) . . . . ?
S31 C40 C45 C44 177.8(7) . . . . ?
C43 C44 C45 C40 -0.4(16) . . . . ?
C51 W3 S51 C60 -172.2(4) . . . . ?
S53 W3 S51 C60 -103.3(4) . . . . ?
S55 W3 S51 C60 138.8(3) . . . . ?
S54 W3 S51 C60 60.5(4) . . . . ?
S52 W3 S51 C60 -24.2(4) . . . . ?
S53 W3 C51 O51 9(10) . . . . ?
S55 W3 C51 O51 -80(10) . . . . ?
S54 W3 C51 O51 -143(10) . . . . ?
S52 W3 C51 O51 69(10) . . . . ?
S51 W3 C51 O51 135(10) . . . . ?
C51 W3 S52 C52 -66.5(6) . . . . ?
S53 W3 S52 C52 -6.6(3) . . . . ?
S55 W3 S52 C52 69.6(3) . . . . ?
S54 W3 S52 C52 139.1(3) . . . . ?
S51 W3 S52 C52 -128.1(3) . . . . ?
W3 S52 C52 C53 7.3(8) . . . . ?
W3 S52 C52 C54 -174.1(6) . . . . ?
C51 W3 S53 C53 154.8(4) . . . . ?
S55 W3 S53 C53 -131.5(3) . . . . ?
S54 W3 S53 C53 -63.7(3) . . . . ?
S52 W3 S53 C53 5.6(3) . . . . ?
S51 W3 S53 C53 88.5(3) . . . . ?
C54 C52 C53 C55 0.2(14) . . . . ?
S52 C52 C53 C55 178.7(7) . . . . ?
C54 C52 C53 S53 178.7(7) . . . . ?
S52 C52 C53 S53 -2.8(10) . . . . ?
W3 S53 C53 C52 -3.3(8) . . . . ?
W3 S53 C53 C55 175.3(6) . . . . ?
C51 W3 S54 C56 54.0(5) . . . . ?
S53 W3 S54 C56 -76.0(4) . . . . ?
S55 W3 S54 C56 -6.1(4) . . . . ?
S52 W3 S54 C56 -144.3(4) . . . . ?
S51 W3 S54 C56 127.6(4) . . . . ?
C51 W3 S55 C57 -128.4(5) . . . . ?
S53 W3 S55 C57 150.7(4) . . . . ?
S54 W3 S55 C57 5.0(4) . . . . ?
S52 W3 S55 C57 76.5(4) . . . . ?
S51 W3 S55 C57 -78.8(4) . . . . ?
W3 S54 C56 C57 7.0(10) . . . . ?
W3 S54 C56 C58 -178.4(7) . . . . ?
C58 C56 C57 C59 6.2(17) . . . . ?
S54 C56 C57 C59 -179.6(8) . . . . ?
C58 C56 C57 S55 -177.1(8) . . . . ?
S54 C56 C57 S55 -2.8(13) . . . . ?
W3 S55 C57 C56 -2.8(10) . . . . ?
W3 S55 C57 C59 174.2(7) . . . . ?
W3 S51 C60 C61 144.8(6) . . . . ?
W3 S51 C60 C65 -38.0(9) . . . . ?
C65 C60 C61 C62 -1.8(13) . . . . ?
S51 C60 C61 C62 175.6(8) . . . . ?
C60 C61 C62 C63 1.7(15) . . . . ?
C61 C62 C63 C64 -0.6(16) . . . . ?
C62 C63 C64 C65 -0.4(16) . . . . ?
C61 C60 C65 C64 0.8(14) . . . . ?
S51 C60 C65 C64 -176.4(8) . . . . ?
C63 C64 C65 C60 0.3(15) . . . . ?
